data_1570096
loop_
_publ_author_name
'Bear, Joseph Charles'
'Terzoudis, Nikitas'
'Cockcroft, Jeremy Karl'

_publ_section_title
;
 Single-crystal quality data from polycrystalline samples: finding the
 needle in the haystack.
;
_journal_coeditor_code LT5060
_journal_issue 6
_journal_name_full IUCrJ
_journal_paper_doi 10.1107/S2052252523008163
_journal_volume 10
_journal_year 2023
_chemical_formula_moiety '3(C6 F6), 4(C4 H5 N)'
_chemical_formula_sum 'C34 H20 F18 N4'
_chemical_formula_weight 826.54
_chemical_name_systematic Hexafluorobenzene:pyrrole
_space_group_crystal_system monoclinic
_space_group_IT_number 14
_space_group_name_Hall '-P 2yn'
_space_group_name_H-M_alt 'P 1 21/n 1'
_atom_sites_solution_hydrogens difmap
_atom_sites_solution_primary dual
_audit_creation_date 2022-11-14
_audit_creation_method
;
Olex2 1.5
(compiled 2021.12.09 svn.r5202d8cf for OlexSys, GUI svn.r6439)
;
_cell_angle_alpha 90
_cell_angle_beta 93.284(2)
_cell_angle_gamma 90
_cell_formula_units_Z 2
_cell_length_a 12.6847(3)
_cell_length_b 5.8648(2)
_cell_length_c 23.2236(5)
_cell_measurement_reflns_used 14714
_cell_measurement_temperature 150
_cell_measurement_theta_max 74.6860
_cell_measurement_theta_min 3.8400
_cell_volume 1724.84(8)
_computing_cell_refinement 'CrysAlisPro 1.171.42.60a (Rigaku OD, 2022)'
_computing_data_collection 'CrysAlisPro 1.171.42.60a (Rigaku OD, 2022)'
_computing_data_reduction 'CrysAlisPro 1.171.42.60a (Rigaku OD, 2022)'
_computing_molecular_graphics 'Olex2 1.5 (Dolomanov et al., 2009)'
_computing_publication_material 'Olex2 1.5 (Dolomanov et al., 2009)'
_computing_structure_refinement 'SHELXL 2014/7 (Sheldrick, 2015)'
_computing_structure_solution 'SHELXT 2014/5 (Sheldrick, 2014)'
_diffrn_ambient_environment N~2~
_diffrn_ambient_temperature 150
_diffrn_detector 'Hybrid Pixel Array Detector'
_diffrn_detector_area_resol_mean 10.0000
_diffrn_detector_type 'HyPix-Arc 100'
_diffrn_measured_fraction_theta_full 0.993
_diffrn_measured_fraction_theta_max 0.961
_diffrn_measurement_details
;
List of Runs (angles in degrees, time in seconds):

  # Type    Start    End  Width  t~exp~   \w     \q     \k     \f   Frames
--------------------------------------------------------------------------
  1  \w     55.00  80.00   0.50    2.00    --   49.53-145.00 111.00   50
  2  \w     55.00  81.00   0.50    2.00    --   49.53-126.00 -81.00   52
  3  \w     99.00 149.00   0.50    2.00    --  102.51 126.00  -4.00  100
  4  \w     75.00 103.00   0.50    2.00    --  102.51-126.00 -81.00   56
  5  \w     61.00  86.00   0.50    2.00    --  102.51-145.00 111.00   50
  6  \w    113.00 138.00   0.50    2.00    --  102.51 145.00 163.00   50
  7  \w    -58.00 -30.00   0.50    2.00    --   14.00 159.00  30.61   56
  8  \w    -17.00  12.00   0.50    2.00    --   18.00 100.00-102.84   58
  9  \w    -18.00   7.00   0.50    2.00    --   18.00 102.00 151.38   50
 10  \w      1.00  27.00   0.50    2.00    --   34.00  97.00  75.03   52
 11  \w      2.00  28.00   0.50    2.00    --   34.00  97.00 -15.96   52
 12  \w      2.00  32.00   0.50    2.00    --   34.00  94.00-157.31   60
 13  \w     90.00 124.00   0.50    2.00    --   49.53  19.00  90.00   68
 14  \w     31.00  57.00   0.50    2.00    --   49.53  77.00  60.00   52
 15  \w     81.00 106.00   0.50    2.00    --   49.53  77.00-120.00   50
 16  \w     28.00  55.00   0.50    2.00    --   49.53  77.00 -30.00   54
 17  \w     25.00  57.00   0.50    2.00    --   49.53 -38.00  30.00   64
 18  \w     14.00  74.00   0.50    2.00    --   49.53  19.00  90.00  120
 19  \w     31.00  57.00   0.50    2.00    --   49.53  77.00-180.00   52
 20  \w     78.00 105.00   0.50    2.00    --   49.53  77.00-180.00   54
 21  \w     28.00  63.00   0.50    2.00    --   49.53  77.00 120.00   70
 22  \w     38.00  97.00   0.50    2.00    --   49.53-125.00-180.00  118
 23  \w      5.00  42.00   0.50    2.00    --   49.53 -57.00 -60.00   74
 24  \w     19.00  80.00   0.50    2.00    --   49.53 -99.00 -30.00  122
 25  \w     29.00  55.00   0.50    2.00    --   49.53  77.00-120.00   52
 26  \w     74.00 100.00   0.50    2.00    --   54.00  76.00 -74.97   52
 27  \w     33.00  59.00   0.50    2.00    --   54.00  76.00 -74.97   52
 28  \w     38.00  64.00   0.50    2.00    --   58.00  74.00-155.17   52
 29  \w     39.00  66.00   0.50    2.00    --   58.00  72.00 156.98   54
 30  \w     40.00  65.00   0.50    2.00    --   62.00  77.00   2.93   50
 31  \w     94.00 120.00   0.50    2.00    --   62.00  77.00   2.93   52
 32  \w     57.00  83.00   0.50    2.00    --   62.00  64.00-129.90   52
 33  \w     51.00  76.00   0.50    2.00    --   66.00  58.00 -86.02   50
 34  \w     44.00  72.00   0.50    2.00    --   66.00  77.00  -7.72   56
 35  \w     45.00  70.00   0.50    2.00    --   66.00  75.00  51.32   50
 36  \w     45.00  76.00   0.50    2.00    --   66.00  76.00  34.84   62
 37  \w     51.00  76.00   0.50    2.00    --   66.00  65.00 -74.67   50
 38  \w     46.00  75.00   0.50    2.00    --   66.00  73.00 -17.48   58
 39  \w     89.00 115.00   0.50    2.00    --   66.00  77.00  -7.72   52
 40  \w     45.00  71.00   0.50    2.00    --   66.00  76.00  63.11   52
 41  \w     99.00 127.00   0.50    2.00    --   70.00  77.00 -50.38   56
 42  \w     48.00  74.00   0.50    2.00    --   70.00  77.00 -50.38   52
 43  \w     91.00 134.00   0.50    2.00    --   70.00  77.00  97.58   86
 44  \w     48.00  81.00   0.50    2.00    --   70.00  77.00  97.58   66
 45  \w     51.00  77.00   0.50    2.00    --   70.00  72.00  13.28   52
 46  \w     59.00  92.00   0.50    2.00    --   74.00  57.00 141.25   66
 47  \w    118.00 144.00   0.50    2.00    --   74.00  50.00-107.93   52
 48  \w     63.00  89.00   0.50    2.00    --   74.00  50.00-107.93   52
 49  \w     57.00  87.00   0.50    2.00    --   78.00  76.00 -50.70   60
 50  \w     58.00  84.00   0.50    2.00    --   78.00  74.00  58.73   52
 51  \w     58.00  84.00   0.50    2.00    --   78.00  74.00-169.59   52
 52  \w    108.00 155.00   0.50    2.00    --   86.00  59.00 -87.83   94
 53  \w     71.00  98.00   0.50    2.00    --   86.00  59.00 -87.83   54
 54  \w    124.00 156.00   0.50    2.00    --   90.00  72.00 151.49   64
 55  \w     71.00 117.00   0.50    2.00    --   90.00  72.00 151.49   92
 56  \w     74.00 154.00   0.50    2.00    --   90.00  72.00   6.67  160
 57  \w     74.00 160.00   0.50    2.00    --   90.00  62.00-158.53  172
 58  \w     78.00 162.00   0.50    2.00    --   94.00  63.00  51.05  168
 59  \w     82.00 162.00   0.50    2.00    --  102.51  77.00 -30.00  160
 60  \w    137.00 170.00   0.50    2.00    --  102.51  57.00-180.00   66
 61  \w     87.00 128.00   0.50    2.00    --  102.51  57.00-180.00   82
 62  \w     44.00 117.00   0.50    2.00    --  102.51 -57.00  60.00  146
 63  \w     81.00 166.00   0.50    2.00    --  102.51  77.00 120.00  170
 64  \w     81.00 148.00   0.50    2.00    --  102.51  77.00-120.00  134
 65  \w    140.00 166.00   0.50    2.00    --  102.51  77.00  60.00   52
 66  \w    132.00 161.00   0.50    2.00    --  102.51  77.00  90.00   58
 67  \w     81.00 127.00   0.50    2.00    --  102.51  77.00  90.00   92
 68  \w    139.00 166.00   0.50    2.00    --  102.51  77.00-150.00   54
 69  \w     81.00 117.00   0.50    2.00    --  102.51  77.00-150.00   72
 70  \w     81.00 122.00   0.50    2.00    --  102.51  77.00  60.00   82
 71  \w     53.00 103.00   0.50    2.00    --  102.51 -99.00 -30.00  100
 72  \w    131.00 157.00   0.50    2.00    --  102.51  77.00 -90.00   52
 73  \w     83.00 109.00   0.50    2.00    --  102.51  77.00 -90.00   52
 74  \w     89.00 115.00   0.50    2.00    --  102.51  57.00 -30.00   52
 75  \w     97.00 129.00   0.50    2.00    --  107.66 -76.00  -0.90   64
 76  \w     44.00  84.00   0.50    2.00    --  107.66 -76.00  -0.90   80
 77  \w     77.00 103.00   0.50    2.00    --  107.66 -34.00 -92.80   52
 78  \w     33.00  59.00   0.50    2.00    --  107.66 -34.00 -92.80   52
 79  \w     89.00 173.00   0.50    2.00    --  107.66  71.00 -56.89  168
 80  \w     74.00 103.00   0.50    2.00    --  107.66 -89.00 130.87   58
 81  \w     38.00 123.00   0.50    2.00    --  107.66 -62.00 176.81  170
 82  \w     96.00 124.00   0.50    2.00    --  107.66 -82.00  38.83   56
 83  \w     58.00  92.00   0.50    2.00    --  107.66 -82.00  38.83   68
 84  \w     81.00 107.00   0.50    2.00    --  107.66 -75.00-123.78   52
;
_diffrn_measurement_device 'four-circle diffractometer'
_diffrn_measurement_device_type 'SuperNova, Dual, Cu at home/near, HyPix-Arc 100'
_diffrn_measurement_method '\w scans'
_diffrn_orient_matrix_type 'CrysAlisPro convention (1999,Acta A55,543-557)'
_diffrn_orient_matrix_UB_11 0.0765306000
_diffrn_orient_matrix_UB_12 -0.0257062000
_diffrn_orient_matrix_UB_13 -0.0487968000
_diffrn_orient_matrix_UB_21 0.0941685000
_diffrn_orient_matrix_UB_22 -0.0026046000
_diffrn_orient_matrix_UB_23 0.0449236000
_diffrn_orient_matrix_UB_31 -0.0084097000
_diffrn_orient_matrix_UB_32 -0.2613423000
_diffrn_orient_matrix_UB_33 0.0043194000
_diffrn_radiation_monochromator mirror
_diffrn_radiation_probe x-ray
_diffrn_radiation_type 'Cu K\a'
_diffrn_radiation_wavelength 1.54184
_diffrn_reflns_av_R_equivalents 0.1005
_diffrn_reflns_av_unetI/netI 0.0317
_diffrn_reflns_Laue_measured_fraction_full 0.993
_diffrn_reflns_Laue_measured_fraction_max 0.961
_diffrn_reflns_limit_h_max 15
_diffrn_reflns_limit_h_min -15
_diffrn_reflns_limit_k_max 6
_diffrn_reflns_limit_k_min -7
_diffrn_reflns_limit_l_max 29
_diffrn_reflns_limit_l_min -29
_diffrn_reflns_number 34525
_diffrn_reflns_point_group_measured_fraction_full 0.993
_diffrn_reflns_point_group_measured_fraction_max 0.961
_diffrn_reflns_theta_full 67.684
_diffrn_reflns_theta_max 78.093
_diffrn_reflns_theta_min 3.813
_diffrn_source 'micro-focus sealed X-ray tube'
_diffrn_source_type 'SuperNova (Cu) X-ray Source'
_exptl_absorpt_coefficient_mu 1.476
_exptl_absorpt_correction_T_max 1.000
_exptl_absorpt_correction_T_min 0.062
_exptl_absorpt_correction_type gaussian
_exptl_absorpt_process_details
;
CrysAlisPro 1.171.42.60a (Rigaku Oxford Diffraction, 2022)
Numerical absorption correction based on gaussian integration over
a multifaceted crystal model
Empirical absorption correction using spherical harmonics,
implemented in SCALE3 ABSPACK scaling algorithm.
;
_exptl_crystal_colour 'clear colourless'
_exptl_crystal_colour_lustre clear
_exptl_crystal_colour_primary colourless
_exptl_crystal_density_diffrn 1.591
_exptl_crystal_description block
_exptl_crystal_F_000 828
_exptl_crystal_preparation 'Prepared from 1:1 molar ratio (1/100 mole scale)'
_exptl_crystal_recrystallization_method 'Grown in situ'
_exptl_crystal_size_max 0.943
_exptl_crystal_size_mid 0.436
_exptl_crystal_size_min 0.415
_refine_diff_density_max 0.308
_refine_diff_density_min -0.262
_refine_diff_density_rms 0.059
_refine_ls_extinction_method none
_refine_ls_goodness_of_fit_ref 1.051
_refine_ls_hydrogen_treatment refall
_refine_ls_matrix_type full
_refine_ls_number_parameters 293
_refine_ls_number_reflns 3554
_refine_ls_number_restraints 0
_refine_ls_restrained_S_all 1.051
_refine_ls_R_factor_all 0.0701
_refine_ls_R_factor_gt 0.0605
_refine_ls_shift/su_max 0.000
_refine_ls_shift/su_mean 0.000
_refine_ls_structure_factor_coef Fsqd
_refine_ls_weighting_details 'w=1/[\s^2^(Fo^2^)+(0.0839P)^2^+0.7781P] where P=(Fo^2^+2Fc^2^)/3'
_refine_ls_weighting_scheme calc
_refine_ls_wR_factor_gt 0.1594
_refine_ls_wR_factor_ref 0.1669
_reflns_Friedel_coverage 0.000
_reflns_number_gt 2925
_reflns_number_total 3554
_reflns_threshold_expression 'I > 2\s(I)'
_cod_data_source_file lt5060.cif
_cod_data_source_block exp_197
_cod_depositor_comments
;
The following automatic conversions were performed:

data item '_geom_angle_publ_flag' value 'Y' was changed to 'y' in
accordance with the
/home/data/users/saulius/crontab/automatic-downloads/rss-feeds/IUCr/lib/dictionaries/cif_core.dic
dictionary named 'cif_core.dic' version 2.4.2 last updated on
2011-04-26 (57 times).

data item '_geom_bond_publ_flag' value 'Y' was changed to 'y' in
accordance with the
/home/data/users/saulius/crontab/automatic-downloads/rss-feeds/IUCr/lib/dictionaries/cif_core.dic
dictionary named 'cif_core.dic' version 2.4.2 last updated on
2011-04-26 (39 times).

Automatic conversion script
Id: cif_fix_values 8170 2020-07-09 18:12:32Z antanas 
;
_cod_database_code 1570096
_shelx_shelxl_version_number 2014/7
_chemical_oxdiff_formula '(C6F6)3 (C4H4N)4'
_chemical_oxdiff_usercomment 'Grown from 1:1 molar mixture (1/100 mole)'
_shelx_space_group_comment
;
The symmetry employed for this shelxl refinement is uniquely defined
by the following loop, which should always be used as a source of
symmetry information in preference to the above space-group names.
They are only intended as comments.
;
_shelx_estimated_absorpt_t_max 0.580
_shelx_estimated_absorpt_t_min 0.337
_olex2_refinement_description
;
;
_olex2_exptl_crystal_mounting_method '0.4um X-ray capillary'
_olex2_submission_special_instructions 'No special instructions were received'
_oxdiff_exptl_absorpt_empirical_details
;
Empirical correction (ABSPACK) includes:
- Absorption correction using spherical harmonics
- Frame scaling
;
_oxdiff_exptl_absorpt_empirical_full_max 7.576
_oxdiff_exptl_absorpt_empirical_full_min 0.375

loop_
_space_group_symop_operation_xyz
'x, y, z'
'-x+1/2, y+1/2, -z+1/2'
'-x, -y, -z'
'x-1/2, -y-1/2, z-1/2'

loop_
_atom_site_label
_atom_site_type_symbol
_atom_site_fract_x
_atom_site_fract_y
_atom_site_fract_z
_atom_site_U_iso_or_equiv
_atom_site_adp_type
_atom_site_occupancy
_atom_site_site_symmetry_order
_atom_site_calc_flag
_atom_site_refinement_flags_posn
_atom_site_refinement_flags_adp
_atom_site_refinement_flags_occupancy
_atom_site_disorder_assembly
_atom_site_disorder_group
F1 F 0.30340(13) 0.1948(4) 0.26531(8) 0.0879(6) Uani 1 1 d . . . A 1
F2 F 0.42046(16) -0.0817(3) 0.19999(8) 0.0877(6) Uani 1 1 d . . . A 1
F3 F 0.62109(16) 0.0365(4) 0.17955(7) 0.0907(6) Uani 1 1 d . . . A 1
F4 F 0.70389(13) 0.4295(4) 0.22297(7) 0.0834(6) Uani 1 1 d . . . A 1
F5 F 0.58621(14) 0.7063(3) 0.28627(7) 0.0766(5) Uani 1 1 d . . . A 1
F6 F 0.38759(14) 0.5882(3) 0.30873(7) 0.0818(5) Uani 1 1 d . . . A 1
C1 C 0.40179(19) 0.2518(5) 0.25470(10) 0.0575(6) Uani 1 1 d . . . A 1
C2 C 0.4617(2) 0.1128(4) 0.22196(10) 0.0596(6) Uani 1 1 d . . . A 1
C3 C 0.5634(2) 0.1709(5) 0.21120(9) 0.0590(6) Uani 1 1 d . . . A 1
C4 C 0.60535(19) 0.3712(5) 0.23321(10) 0.0558(6) Uani 1 1 d . . . A 1
C5 C 0.5451(2) 0.5104(4) 0.26551(10) 0.0540(6) Uani 1 1 d . . . A 1
C6 C 0.4447(2) 0.4516(4) 0.27644(10) 0.0555(6) Uani 1 1 d . . . A 1
F7 F 0.39122(11) 0.1115(2) -0.02542(7) 0.0648(4) Uani 1 1 d . . . B 2
F8 F 0.46738(12) 0.1905(3) 0.08403(6) 0.0651(4) Uani 1 1 d . . . B 2
F9 F 0.57553(13) 0.5803(3) 0.10978(6) 0.0706(5) Uani 1 1 d . . . B 2
C7 C 0.44505(17) 0.3034(4) -0.01283(10) 0.0487(5) Uani 1 1 d . . . B 2
C8 C 0.48327(17) 0.3438(4) 0.04265(10) 0.0491(5) Uani 1 1 d . . . B 2
C9 C 0.53834(17) 0.5412(4) 0.05555(9) 0.0498(5) Uani 1 1 d . . . B 2
N1 N 0.49354(18) 0.2384(4) 0.41384(9) 0.0613(6) Uani 1 1 d . . . C 3
H1 H 0.430(2) 0.228(5) 0.4200(12) 0.060(8) Uiso 1 1 d . . . D 3
C10 C 0.5463(2) 0.0807(5) 0.38535(11) 0.0643(7) Uani 1 1 d . . . C 3
H10 H 0.512(3) -0.058(7) 0.3738(18) 0.106(13) Uiso 1 1 d . . . E 3
C11 C 0.6423(3) 0.1660(6) 0.37622(11) 0.0722(9) Uani 1 1 d . . . C 3
H11 H 0.689(3) 0.099(6) 0.3596(16) 0.089(11) Uiso 1 1 d . . . F 3
C12 C 0.6476(2) 0.3863(6) 0.39997(11) 0.0657(7) Uani 1 1 d . . . C 3
H12 H 0.703(3) 0.478(6) 0.3996(13) 0.072(9) Uiso 1 1 d . . . G 3
C13 C 0.5544(2) 0.4251(5) 0.42272(11) 0.0601(6) Uani 1 1 d . . . C 3
H13 H 0.529(2) 0.549(6) 0.4422(14) 0.073(9) Uiso 1 1 d . . . H 3
N2 N 0.20201(17) 0.4650(5) 0.01431(11) 0.0654(6) Uani 1 1 d . . . I 4
H2 H 0.176(3) 0.402(6) -0.0152(16) 0.086(11) Uiso 1 1 d . . . J 4
C14 C 0.2079(2) 0.3510(5) 0.06474(15) 0.0702(8) Uani 1 1 d . . . I 4
H14 H 0.180(3) 0.204(7) 0.0670(16) 0.097(11) Uiso 1 1 d . . . K 4
C15 C 0.2506(2) 0.4895(7) 0.10520(14) 0.0738(9) Uani 1 1 d . . . I 4
H15 H 0.267(3) 0.456(7) 0.139(2) 0.110(13) Uiso 1 1 d . . . L 4
C16 C 0.2730(2) 0.6947(6) 0.07909(15) 0.0728(8) Uani 1 1 d . . . I 4
H16 H 0.310(3) 0.823(8) 0.0934(19) 0.122(14) Uiso 1 1 d . . . M 4
C17 C 0.2425(2) 0.6757(5) 0.02315(14) 0.0663(7) Uani 1 1 d . . . I 4
H17 H 0.249(3) 0.772(7) -0.0048(16) 0.094(11) Uiso 1 1 d . . . N 4

loop_
_atom_site_aniso_label
_atom_site_aniso_U_11
_atom_site_aniso_U_22
_atom_site_aniso_U_33
_atom_site_aniso_U_23
_atom_site_aniso_U_13
_atom_site_aniso_U_12
F1 0.0673(9) 0.1071(15) 0.0883(12) 0.0168(11) -0.0048(8) -0.0165(9)
F2 0.1241(15) 0.0517(10) 0.0825(11) -0.0069(8) -0.0372(10) -0.0105(9)
F3 0.1123(13) 0.0970(14) 0.0617(9) -0.0190(9) -0.0047(9) 0.0431(11)
F4 0.0669(9) 0.1069(15) 0.0765(11) 0.0189(10) 0.0048(8) -0.0073(9)
F5 0.1000(12) 0.0478(9) 0.0790(10) 0.0005(7) -0.0211(9) -0.0111(8)
F6 0.0872(11) 0.0889(13) 0.0686(10) -0.0156(9) -0.0013(8) 0.0317(9)
C1 0.0590(13) 0.0613(16) 0.0506(12) 0.0112(11) -0.0093(10) -0.0036(11)
C2 0.0855(17) 0.0407(13) 0.0496(12) 0.0021(10) -0.0223(11) -0.0041(12)
C3 0.0771(16) 0.0597(16) 0.0391(11) -0.0011(10) -0.0059(10) 0.0187(12)
C4 0.0613(13) 0.0613(16) 0.0442(11) 0.0129(10) -0.0025(9) -0.0006(11)
C5 0.0704(14) 0.0384(12) 0.0514(12) 0.0045(9) -0.0126(10) -0.0004(11)
C6 0.0684(14) 0.0524(15) 0.0446(11) 0.0008(10) -0.0054(10) 0.0134(11)
F7 0.0651(8) 0.0451(8) 0.0834(10) -0.0050(7) -0.0029(7) -0.0062(6)
F8 0.0731(9) 0.0592(9) 0.0635(8) 0.0242(7) 0.0079(7) 0.0061(7)
F9 0.0846(10) 0.0779(11) 0.0475(7) -0.0037(7) -0.0126(7) 0.0014(8)
C7 0.0480(11) 0.0389(12) 0.0587(12) -0.0005(9) -0.0007(9) 0.0013(9)
C8 0.0508(11) 0.0464(13) 0.0502(11) 0.0111(9) 0.0048(9) 0.0060(9)
C9 0.0516(11) 0.0537(14) 0.0434(10) -0.0001(9) -0.0035(8) 0.0069(10)
N1 0.0559(12) 0.0640(15) 0.0638(13) 0.0071(10) 0.0031(9) -0.0026(10)
C10 0.0847(18) 0.0541(16) 0.0527(13) 0.0018(11) -0.0084(12) 0.0021(14)
C11 0.0751(17) 0.097(2) 0.0439(13) -0.0016(13) 0.0008(12) 0.0295(17)
C12 0.0632(14) 0.080(2) 0.0527(13) 0.0112(13) -0.0062(11) -0.0175(14)
C13 0.0735(16) 0.0516(16) 0.0547(13) 0.0004(11) -0.0003(11) 0.0019(12)
N2 0.0577(11) 0.0783(17) 0.0594(13) -0.0208(12) -0.0026(9) 0.0002(11)
C14 0.0654(15) 0.0438(16) 0.103(2) 0.0052(15) 0.0204(15) 0.0041(12)
C15 0.0756(17) 0.089(2) 0.0567(15) 0.0052(15) -0.0013(13) 0.0313(16)
C16 0.0574(14) 0.0611(19) 0.098(2) -0.0273(16) -0.0111(14) 0.0048(12)
C17 0.0567(13) 0.0612(18) 0.0816(19) 0.0202(15) 0.0092(13) 0.0033(12)

loop_
_atom_type_symbol
_atom_type_description
_atom_type_scat_dispersion_real
_atom_type_scat_dispersion_imag
_atom_type_scat_source
C C 0.0181 0.0091 'International Tables Vol C Tables 4.2.6.8 and 6.1.1.4'
H H 0.0000 0.0000 'International Tables Vol C Tables 4.2.6.8 and 6.1.1.4'
F F 0.0727 0.0534 'International Tables Vol C Tables 4.2.6.8 and 6.1.1.4'
N N 0.0311 0.0180 'International Tables Vol C Tables 4.2.6.8 and 6.1.1.4'

loop_
_exptl_crystal_face_index_h
_exptl_crystal_face_index_k
_exptl_crystal_face_index_l
_exptl_crystal_face_perp_dist
7 0 7 0.1920
-1 -4 1 0.4579
1 4 -1 0.4560
-7 0 -7 0.2318
4 0 12 0.1881
-4 0 -12 0.2300
6 0 10 0.1872
7 0 8 0.1910
6 0 11 0.1862
3 0 14 0.1834
-3 0 -14 0.2300
-2 0 -14 0.2320
-1 0 -15 0.2282
1 0 15 0.1977
0 0 -15 0.2300
1 0 -15 0.2272
2 -1 -14 0.2234
-2 1 14 0.2007
-4 1 14 0.2015
4 -1 -14 0.2254
-5 1 12 0.2072
5 -1 -12 0.2206
6 -1 -11 0.2226
-6 1 11 0.2092
7 -1 -9 0.2187
-7 1 9 0.2092
8 -1 -6 0.2168
-8 1 6 0.2150
8 0 -3 0.2110
-8 1 3 0.2206
8 0 0 0.2072
-8 0 0 0.2309
8 0 3 0.1995
-8 0 -5 0.2404
-5 0 -12 0.2499

loop_
_geom_angle_atom_site_label_1
_geom_angle_atom_site_label_2
_geom_angle_atom_site_label_3
_geom_angle
_geom_angle_site_symmetry_1
_geom_angle_site_symmetry_3
_geom_angle_publ_flag
F1 C1 C2 120.6(3) . . y
F1 C1 C6 120.2(3) . . y
C2 C1 C6 119.3(2) . . y
F2 C2 C1 119.9(3) . . y
F2 C2 C3 119.4(3) . . y
C3 C2 C1 120.6(2) . . y
F3 C3 C2 120.6(3) . . y
F3 C3 C4 119.9(3) . . y
C2 C3 C4 119.5(2) . . y
F4 C4 C3 120.0(2) . . y
F4 C4 C5 120.3(2) . . y
C5 C4 C3 119.7(2) . . y
F5 C5 C4 119.3(2) . . y
F5 C5 C6 120.0(2) . . y
C6 C5 C4 120.6(2) . . y
F6 C6 C1 120.0(2) . . y
F6 C6 C5 119.8(2) . . y
C5 C6 C1 120.2(2) . . y
F7 C7 C8 119.9(2) . . y
F7 C7 C9 119.8(2) . 3_665 y
C8 C7 C9 120.3(2) . 3_665 y
F8 C8 C7 119.9(2) . . y
F8 C8 C9 120.2(2) . . y
C7 C8 C9 119.9(2) . . y
F9 C9 C7 120.4(2) . 3_665 y
F9 C9 C8 119.7(2) . . y
C7 C9 C8 119.9(2) 3_665 . y
C10 N1 H1 123(2) . . y
C10 N1 C13 109.8(2) . . y
C13 N1 H1 126(2) . . y
N1 C10 H10 119(2) . . y
N1 C10 C11 107.7(3) . . y
C11 C10 H10 133(2) . . y
C10 C11 H11 125(3) . . y
C10 C11 C12 107.7(3) . . y
C12 C11 H11 127(3) . . y
C11 C12 H12 125(2) . . y
C13 C12 C11 106.7(3) . . y
C13 C12 H12 128(2) . . y
N1 C13 H13 120(2) . . y
C12 C13 N1 108.1(3) . . y
C12 C13 H13 132(2) . . y
C14 N2 H2 120(3) . . y
C14 N2 C17 108.7(3) . . y
C17 N2 H2 131(3) . . y
N2 C14 H14 120(2) . . y
C15 C14 N2 108.1(3) . . y
C15 C14 H14 131(2) . . y
C14 C15 H15 126(3) . . y
C14 C15 C16 107.8(3) . . y
C16 C15 H15 125(3) . . y
C15 C16 H16 131(3) . . y
C17 C16 C15 107.3(3) . . y
C17 C16 H16 121(3) . . y
N2 C17 H17 122(3) . . y
C16 C17 N2 108.1(3) . . y
C16 C17 H17 130(3) . . y

loop_
_geom_bond_atom_site_label_1
_geom_bond_atom_site_label_2
_geom_bond_distance
_geom_bond_site_symmetry_2
_geom_bond_publ_flag
F1 C1 1.329(3) . y
F2 C2 1.343(3) . y
F3 C3 1.326(3) . y
F4 C4 1.330(3) . y
F5 C5 1.340(3) . y
F6 C6 1.338(3) . y
C1 C2 1.373(4) . y
C1 C6 1.376(4) . y
C2 C3 1.371(4) . y
C3 C4 1.376(4) . y
C4 C5 1.371(4) . y
C5 C6 1.357(4) . y
F7 C7 1.340(3) . y
F8 C8 1.340(2) . y
F9 C9 1.339(3) . y
C7 C8 1.371(3) . y
C7 C9 1.372(3) 3_665 y
C8 C9 1.376(3) . y
C9 C7 1.372(3) 3_665 y
N1 H1 0.83(3) . y
N1 C10 1.338(4) . y
N1 C13 1.349(4) . y
C10 H10 0.95(4) . y
C10 C11 1.345(5) . y
C11 H11 0.83(4) . y
C11 C12 1.405(5) . y
C12 H12 0.88(3) . y
C12 C13 1.341(4) . y
C13 H13 0.93(3) . y
N2 H2 0.83(4) . y
N2 C14 1.347(4) . y
N2 C17 1.349(4) . y
C14 H14 0.93(4) . y
C14 C15 1.333(5) . y
C15 H15 0.83(5) . y
C15 C16 1.384(5) . y
C16 H16 0.94(5) . y
C16 C17 1.339(4) . y
C17 H17 0.87(4) . y

loop_
_geom_torsion_atom_site_label_1
_geom_torsion_atom_site_label_2
_geom_torsion_atom_site_label_3
_geom_torsion_atom_site_label_4
_geom_torsion
_geom_torsion_site_symmetry_1
_geom_torsion_site_symmetry_2
_geom_torsion_site_symmetry_3
_geom_torsion_site_symmetry_4
_geom_torsion_publ_flag
F1 C1 C2 F2 0.6(3) . . . . ?
F1 C1 C2 C3 -179.7(2) . . . . ?
F1 C1 C6 F6 0.5(3) . . . . ?
F1 C1 C6 C5 -179.8(2) . . . . ?
F2 C2 C3 F3 -0.2(3) . . . . ?
F2 C2 C3 C4 179.4(2) . . . . ?
F3 C3 C4 F4 -0.3(3) . . . . ?
F3 C3 C4 C5 179.5(2) . . . . ?
F4 C4 C5 F5 0.5(3) . . . . ?
F4 C4 C5 C6 -179.6(2) . . . . ?
F5 C5 C6 F6 -1.0(3) . . . . ?
F5 C5 C6 C1 179.3(2) . . . . ?
C1 C2 C3 F3 -180.0(2) . . . . ?
C1 C2 C3 C4 -0.4(3) . . . . ?
C2 C1 C6 F6 -179.6(2) . . . . ?
C2 C1 C6 C5 0.1(3) . . . . ?
C2 C3 C4 F4 -179.9(2) . . . . ?
C2 C3 C4 C5 -0.1(3) . . . . ?
C3 C4 C5 F5 -179.3(2) . . . . ?
C3 C4 C5 C6 0.6(3) . . . . ?
C4 C5 C6 F6 179.1(2) . . . . ?
C4 C5 C6 C1 -0.6(3) . . . . ?
C6 C1 C2 F2 -179.4(2) . . . . ?
C6 C1 C2 C3 0.4(3) . . . . ?
F7 C7 C8 F8 0.5(3) . . . . ?
F7 C7 C8 C9 -179.9(2) . . . . ?
F8 C8 C9 F9 -0.4(3) . . . . ?
F8 C8 C9 C7 179.5(2) . . . 3_665 ?
C7 C8 C9 F9 180.0(2) . . . . ?
C7 C8 C9 C7 -0.1(4) . . . 3_665 ?
C9 C7 C8 F8 -179.5(2) 3_665 . . . ?
C9 C7 C8 C9 0.1(4) 3_665 . . . ?
N1 C10 C11 C12 -0.4(3) . . . . ?
C10 N1 C13 C12 -0.4(3) . . . . ?
C10 C11 C12 C13 0.2(3) . . . . ?
C11 C12 C13 N1 0.1(3) . . . . ?
C13 N1 C10 C11 0.5(3) . . . . ?
N2 C14 C15 C16 -0.6(3) . . . . ?
C14 N2 C17 C16 -0.5(3) . . . . ?
C14 C15 C16 C17 0.4(3) . . . . ?
C15 C16 C17 N2 0.1(3) . . . . ?
C17 N2 C14 C15 0.7(3) . . . . ?

loop_
_exptl_oxdiff_crystal_face_indexfrac_h
_exptl_oxdiff_crystal_face_indexfrac_k
_exptl_oxdiff_crystal_face_indexfrac_l
_exptl_oxdiff_crystal_face_x
_exptl_oxdiff_crystal_face_y
_exptl_oxdiff_crystal_face_z
7.1787 -0.1821 6.5882 0.2326 0.9724 0.0157
-0.6362 -3.7885 1.0507 -0.0026 -0.0028 1.0000
0.5318 3.7901 -1.1461 -0.0008 -0.0113 -0.9999
-7.2006 0.0417 -6.5478 -0.2326 -0.9723 0.0214
4.3795 0.1738 12.2664 -0.2679 0.9630 -0.0293
-4.3836 -0.2068 -12.2536 0.2678 -0.9627 0.0380
6.0146 -0.0382 9.6489 -0.0096 1.0000 0.0011
6.8911 -0.1201 7.5054 0.1642 0.9864 0.0058
5.5160 0.0714 10.5933 -0.0966 0.9951 -0.0193
3.1060 0.2385 13.5784 -0.4310 0.9019 -0.0298
-3.1081 -0.2539 -13.5723 0.4309 -0.9017 0.0339
-2.4398 -0.3295 -14.0560 0.5076 -0.8603 0.0459
-1.0420 -0.3881 -14.7360 0.6493 -0.7591 0.0465
1.0425 0.3917 14.7343 -0.6493 0.7591 -0.0475
0.3925 -0.4056 -14.9822 0.7715 -0.6350 0.0380
1.1022 -0.4447 -14.9194 0.8238 -0.5653 0.0425
2.4928 -0.5003 -14.4602 0.9092 -0.4136 0.0473
-2.4860 0.5345 14.4439 -0.9088 0.4134 -0.0564
-3.8141 0.5081 13.5771 -0.9675 0.2494 -0.0421
3.8068 -0.5426 -13.5618 0.9671 -0.2493 0.0512
-5.0119 0.5390 12.2654 -0.9959 0.0776 -0.0457
5.0064 -0.5631 -12.2550 0.9956 -0.0776 0.0521
6.0458 -0.5997 -10.5625 0.9935 0.0964 0.0603
-6.0514 0.5779 10.5720 -0.9938 -0.0964 -0.0545
6.9112 -0.5814 -8.5665 0.9619 0.2675 0.0568
-6.9180 0.5554 8.5767 -0.9622 -0.2676 -0.0499
7.5707 -0.5336 -6.3140 0.9012 0.4307 0.0485
-7.5614 0.5681 6.3015 -0.9008 -0.4304 -0.0577
8.1223 -0.4423 -2.5914 0.7594 0.6496 0.0361
-8.1068 0.5028 2.5731 -0.7589 -0.6491 -0.0521
8.1742 -0.4027 0.0176 0.6351 0.7716 0.0366
-8.1803 0.3765 -0.0105 -0.6352 -0.7718 -0.0296
7.9848 -0.3212 2.6186 0.4916 0.8704 0.0281
-7.5563 0.2081 -5.1358 -0.3330 -0.9428 -0.0130
-4.6003 -0.0301 -11.9991 0.2342 -0.9722 -0.0053
